data_7711035
loop_
_publ_author_name
'Ismaeel, Nadia'
'Zhuo, Zhixing'
'Imran, Sajid'
'Yuan, Dan'
'Yao, Yingming'

_publ_section_title
;
 Synthesis and characterization of rare earth/lithium complexes stabilized
 by ethylenediamine-bridged bis(phenolate) ligands and their activity in
 catalyzing amidation reactions
;
_journal_name_full 'Dalton Transactions'
_journal_paper_doi 10.1039/D2DT02642B
_journal_year 2022
_chemical_formula_moiety 'C44 H82 Li N4 O2 Si4 Y'
_chemical_formula_sum 'C44 H82 Li N4 O2 Si4 Y'
_chemical_formula_weight 907.34
_space_group_crystal_system triclinic
_space_group_IT_number 2
_space_group_name_Hall '-P 1'
_space_group_name_H-M_alt 'P -1'
_atom_sites_solution_hydrogens geom
_atom_sites_solution_primary dual
_audit_creation_date 2021-03-30
_audit_creation_method
;
Olex2 1.3
(compiled 2020.11.12 svn.r5f609507 for OlexSys, GUI svn.r6226)
;
_audit_update_record
;
2021-12-14 deposited with the CCDC.	2022-08-18 downloaded from the CCDC.
;
_cell_angle_alpha 88.666(2)
_cell_angle_beta 87.092(2)
_cell_angle_gamma 71.124(2)
_cell_formula_units_Z 2
_cell_length_a 12.2861(8)
_cell_length_b 12.8406(9)
_cell_length_c 17.9613(11)
_cell_measurement_reflns_used 9694
_cell_measurement_temperature 150.0
_cell_measurement_theta_max 27.46
_cell_measurement_theta_min 2.25
_cell_volume 2677.7(3)
_computing_cell_refinement 'SAINT v8.37A (Bruker, 2015)'
_computing_data_reduction 'SAINT v8.37A (Bruker, 2015)'
_computing_molecular_graphics 'Olex2 1.3 (Dolomanov et al., 2009)'
_computing_publication_material 'Olex2 1.3 (Dolomanov et al., 2009)'
_computing_structure_refinement 'SHELXL 2018/3 (Sheldrick, 2015)'
_computing_structure_solution 'SHELXT 2014/5 (Sheldrick, 2014)'
_diffrn_ambient_temperature 150.0
_diffrn_measured_fraction_theta_full 0.991
_diffrn_measured_fraction_theta_max 0.983
_diffrn_measurement_device_type 'Bruker APEX-II CCD'
_diffrn_measurement_method '\f and \w scans'
_diffrn_radiation_type MoK\a
_diffrn_radiation_wavelength 0.71073
_diffrn_reflns_av_R_equivalents 0.0672
_diffrn_reflns_av_unetI/netI 0.0421
_diffrn_reflns_Laue_measured_fraction_full 0.991
_diffrn_reflns_Laue_measured_fraction_max 0.983
_diffrn_reflns_limit_h_max 15
_diffrn_reflns_limit_h_min -15
_diffrn_reflns_limit_k_max 16
_diffrn_reflns_limit_k_min -16
_diffrn_reflns_limit_l_max 23
_diffrn_reflns_limit_l_min -23
_diffrn_reflns_number 97127
_diffrn_reflns_point_group_measured_fraction_full 0.991
_diffrn_reflns_point_group_measured_fraction_max 0.983
_diffrn_reflns_theta_full 25.242
_diffrn_reflns_theta_max 27.587
_diffrn_reflns_theta_min 2.251
_diffrn_source_current 1.0
_diffrn_source_power 0.05
_diffrn_source_voltage 50.0
_diffrn_standards_number 0
_exptl_absorpt_coefficient_mu 1.213
_exptl_absorpt_correction_T_max 0.7456
_exptl_absorpt_correction_T_min 0.5702
_exptl_absorpt_correction_type multi-scan
_exptl_absorpt_process_details
;
SADABS-2016/2 (Bruker,2016/2) was used for absorption correction.
wR2(int) was 0.1265 before and 0.0671 after correction.
The Ratio of minimum to maximum transmission is 0.7648.
The \l/2 correction factor is Not present.
;
_exptl_crystal_colour 'clear light colourless'
_exptl_crystal_colour_lustre clear
_exptl_crystal_colour_modifier light
_exptl_crystal_colour_primary colourless
_exptl_crystal_density_diffrn 1.125
_exptl_crystal_description block
_exptl_crystal_F_000 976
_exptl_crystal_preparation absorption
_exptl_crystal_recrystallization_method correction
_exptl_crystal_size_max 0.3
_exptl_crystal_size_mid 0.2
_exptl_crystal_size_min 0.2
_refine_diff_density_max 0.538
_refine_diff_density_min -0.615
_refine_diff_density_rms 0.059
_refine_ls_extinction_method none
_refine_ls_goodness_of_fit_ref 1.039
_refine_ls_hydrogen_treatment constr
_refine_ls_matrix_type full
_refine_ls_number_parameters 521
_refine_ls_number_reflns 12180
_refine_ls_number_restraints 2
_refine_ls_restrained_S_all 1.325
_refine_ls_R_factor_all 0.0517
_refine_ls_R_factor_gt 0.0371
_refine_ls_shift/su_max 0.002
_refine_ls_shift/su_mean 0.000
_refine_ls_structure_factor_coef Fsqd
_refine_ls_weighting_details 'w=1/[\s^2^(Fo^2^)+(0.0443P)^2^+1.6567P] where P=(Fo^2^+2Fc^2^)/3'
_refine_ls_weighting_scheme calc
_refine_ls_wR_factor_gt 0.0923
_refine_ls_wR_factor_ref 0.0986
_reflns_Friedel_coverage 0.000
_reflns_number_gt 10037
_reflns_number_total 12180
_reflns_threshold_expression 'I > 2\s(I)'
_cod_data_source_file d2dt02642b2.cif
_cod_data_source_block mo_b20190424_0m_a
_cod_database_code 7711035
_shelx_shelxl_version_number 2018/3
_shelx_space_group_comment
;
The symmetry employed for this shelxl refinement is uniquely defined
by the following loop, which should always be used as a source of
symmetry information in preference to the above space-group names.
They are only intended as comments.
;
_shelx_estimated_absorpt_t_max 0.793
_shelx_estimated_absorpt_t_min 0.712
_olex2_refinement_description
;
1. Fixed Uiso
 At 1.2 times of:
  All C(H) groups, All C(H,H) groups
 At 1.5 times of:
  All C(H,H,H) groups
2. Restrained distances
 C00D-Li1
 3 with sigma of 0.02
 C00J-Li1
 4.5 with sigma of 0.02
3.a Ternary CH refined with riding coordinates:
 C00Q(H00Q), C00T(H00T)
3.b Secondary CH2 refined with riding coordinates:
 C00D(H00A,H00B), C00J(H00C,H00D), C00L(H00E,H00F), C00O(H00J,H00L), C00X(H00Z,
 H), C00Y(H00,HA), C00Z(H1,HB), C01A(H01Z,HE), C01B(H01,HF), C01C(H2,HG),
 C01E(H4,HJ), C01F(H5,HK), C01H(H7,HN), C01J(H9,HQ)
3.c Aromatic/amide H refined with riding coordinates:
 C00K(H00K), C00P(H00P), C00R(H00R), C014(H014)
3.d Idealised Me refined as rotating group:
 C00M(H00G,H00H,H00I), C00U(H00M,H00N,H00O), C00V(H00S,H00U,H00V), C00W(H00W,
 H00X,H00Y), C010(H01A,H01B,H01C), C011(H01D,H01E,H01F), C012(H01G,H01H,H01I),
 C013(H01J,H01K,H01L), C015(H01M,H01N,H01O), C016(H01P,H01Q,H01R), C017(H01S,
 H01T,H01U), C018(H01V,H01W,H01X), C019(H01Y,HC,HD), C01D(H3,HH,HI), C01G(H6,HL,
 HM), C01I(H8,HO,HP)
;
_smtbx_masks_void_probe_radius 1.2
_smtbx_masks_void_truncation_radius 1.2
_olex2_exptl_crystal_mounting_method 'multi screen'
_olex2_submission_special_instructions 'No special instructions were received'

loop_
_space_group_symop_operation_xyz
'x, y, z'
'-x, -y, -z'

loop_
_atom_site_label
_atom_site_type_symbol
_atom_site_fract_x
_atom_site_fract_y
_atom_site_fract_z
_atom_site_U_iso_or_equiv
_atom_site_adp_type
_atom_site_occupancy
_atom_site_site_symmetry_order
_atom_site_calc_flag
_atom_site_refinement_flags_posn
_atom_site_refinement_flags_adp
_atom_site_refinement_flags_occupancy
_atom_site_disorder_assembly
_atom_site_disorder_group
Y1 Y 0.24352(2) 0.19799(2) 0.22670(2) 0.01871(6) Uani 1 1 d . . . . .
Si1 Si -0.05720(5) 0.26117(5) 0.22041(4) 0.02869(14) Uani 1 1 d . . . . .
Si3 Si 0.32905(5) -0.07080(5) 0.26746(4) 0.02712(14) Uani 1 1 d . . . . .
Si4 Si 0.51661(6) -0.00043(5) 0.19278(4) 0.03205(15) Uani 1 1 d . . . . .
Si2 Si 0.09001(6) 0.13853(5) 0.09375(3) 0.02866(14) Uani 1 1 d . . . . .
O2 O 0.30614(12) 0.32864(11) 0.18574(8) 0.0219(3) Uani 1 1 d . . . . .
O1 O 0.22560(12) 0.28375(11) 0.33147(7) 0.0204(3) Uani 1 1 d . . . . .
N2 N 0.42299(14) 0.43684(14) 0.30063(10) 0.0219(4) Uani 1 1 d . . . . .
N1 N 0.17493(15) 0.54031(13) 0.32534(10) 0.0217(4) Uani 1 1 d . . . . .
N3 N 0.07680(15) 0.20315(15) 0.17814(10) 0.0243(4) Uani 1 1 d . . . . .
N4 N 0.37707(15) 0.03015(14) 0.22821(10) 0.0242(4) Uani 1 1 d . . . . .
C00C C 0.22396(17) 0.30676(17) 0.40530(11) 0.0208(4) Uani 1 1 d . . . . .
C00D C 0.25907(18) 0.58307(17) 0.35883(13) 0.0273(5) Uani 1 1 d D . . . .
H00A H 0.278007 0.548727 0.408478 0.033 Uiso 1 1 calc R U . . .
H00B H 0.224859 0.663586 0.365656 0.033 Uiso 1 1 calc R U . . .
C00E C 0.28173(19) 0.22420(17) 0.45557(12) 0.0257(4) Uani 1 1 d . . . . .
C00F C 0.23143(19) 0.35589(19) 0.55754(12) 0.0282(5) Uani 1 1 d . . . . .
C00G C 0.41825(18) 0.44978(17) 0.16186(12) 0.0246(4) Uani 1 1 d . . . . .
C00H C 0.33174(18) 0.40659(16) 0.14209(11) 0.0224(4) Uani 1 1 d . . . . .
C00I C 0.16705(17) 0.41405(17) 0.43234(11) 0.0216(4) Uani 1 1 d . . . . .
C00J C 0.36893(19) 0.55840(17) 0.30920(14) 0.0290(5) Uani 1 1 d D . . . .
H00C H 0.350420 0.593242 0.259653 0.035 Uiso 1 1 calc R U . . .
H00D H 0.423543 0.589391 0.331741 0.035 Uiso 1 1 calc R U . . .
C00K C 0.17193(18) 0.43555(18) 0.50763(12) 0.0248(4) Uani 1 1 d . . . . .
H00K H 0.132891 0.507733 0.525473 0.030 Uiso 1 1 calc R U . . .
C00L C 0.10080(18) 0.50824(17) 0.38314(12) 0.0229(4) Uani 1 1 d . . . . .
H00E H 0.041185 0.486769 0.358358 0.027 Uiso 1 1 calc R U . . .
H00F H 0.061034 0.572797 0.414767 0.027 Uiso 1 1 calc R U . . .
C00M C -0.0440(2) 0.2958(2) 0.31934(13) 0.0331(5) Uani 1 1 d . . . . .
H00G H 0.001389 0.229475 0.345643 0.050 Uiso 1 1 calc R U . . .
H00H H -0.120894 0.324331 0.343757 0.050 Uiso 1 1 calc R U . . .
H00I H -0.005609 0.351766 0.320478 0.050 Uiso 1 1 calc R U . . .
C00N C 0.2708(2) 0.44757(18) 0.07815(12) 0.0271(5) Uani 1 1 d . . . . .
C00O C 0.49031(18) 0.40815(18) 0.22868(12) 0.0260(5) Uani 1 1 d . . . . .
H00J H 0.524779 0.327129 0.225545 0.031 Uiso 1 1 calc R U . . .
H00L H 0.554010 0.439710 0.227382 0.031 Uiso 1 1 calc R U . . .
C00P C 0.4386(2) 0.53338(18) 0.11831(13) 0.0297(5) Uani 1 1 d . . . . .
H00P H 0.497385 0.561608 0.131792 0.036 Uiso 1 1 calc R U . . .
C00Q C 0.48888(18) 0.38604(19) 0.36649(12) 0.0272(5) Uani 1 1 d . . . . .
H00Q H 0.434167 0.408463 0.410821 0.033 Uiso 1 1 calc R U . . .
C00R C 0.2845(2) 0.25109(19) 0.52996(12) 0.0297(5) Uani 1 1 d . . . . .
H00R H 0.324722 0.194862 0.563283 0.036 Uiso 1 1 calc R U . . .
C00S C 0.3768(2) 0.57703(18) 0.05620(13) 0.0330(5) Uani 1 1 d . . . . .
C00T C 0.10803(19) 0.61832(17) 0.26878(13) 0.0280(5) Uani 1 1 d . . . . .
H00T H 0.165410 0.638919 0.235239 0.034 Uiso 1 1 calc R U . . .
C00U C 0.2403(2) 0.3816(2) 0.63805(12) 0.0358(6) Uani 1 1 d . . . . .
H00M H 0.318337 0.382210 0.646146 0.054 Uiso 1 1 calc R U . . .
H00N H 0.223539 0.325287 0.670089 0.054 Uiso 1 1 calc R U . . .
H00O H 0.184705 0.453873 0.650240 0.054 Uiso 1 1 calc R U . . .
C00V C 0.3416(2) 0.10725(18) 0.43153(13) 0.0337(5) Uani 1 1 d . . . . .
H00S H 0.286435 0.066538 0.434031 0.051 Uiso 1 1 calc R U . . .
H00U H 0.404395 0.072313 0.464670 0.051 Uiso 1 1 calc R U . . .
H00V H 0.373068 0.106758 0.380244 0.051 Uiso 1 1 calc R U . . .
C00W C 0.3985(3) 0.6704(2) 0.01158(15) 0.0447(7) Uani 1 1 d . . . . .
H00W H 0.343522 0.740563 0.028583 0.067 Uiso 1 1 calc R U . . .
H00X H 0.389002 0.660710 -0.041388 0.067 Uiso 1 1 calc R U . . .
H00Y H 0.477142 0.670216 0.018663 0.067 Uiso 1 1 calc R U . . .
C00X C 0.0446(2) 0.56379(19) 0.21980(12) 0.0314(5) Uani 1 1 d . . . . .
H00Z H -0.016678 0.545825 0.250058 0.038 Uiso 1 1 calc R U . . .
H H 0.098990 0.494315 0.199498 0.038 Uiso 1 1 calc R U . . .
C00Y C 0.5273(2) 0.2610(2) 0.36439(13) 0.0328(5) Uani 1 1 d . . . . .
H00 H 0.585583 0.234226 0.323086 0.039 Uiso 1 1 calc R U . . .
HA H 0.460543 0.236738 0.354931 0.039 Uiso 1 1 calc R U . . .
C00Z C 0.0239(2) 0.72613(19) 0.29996(16) 0.0389(6) Uani 1 1 d . . . . .
H1 H -0.036984 0.710206 0.331881 0.047 Uiso 1 1 calc R U . . .
HB H 0.065441 0.762175 0.331049 0.047 Uiso 1 1 calc R U . . .
C010 C 0.1802(2) 0.4030(2) 0.05233(14) 0.0359(6) Uani 1 1 d . . . . .
H01A H 0.216432 0.339216 0.020304 0.054 Uiso 1 1 calc R U . . .
H01B H 0.123992 0.460119 0.024179 0.054 Uiso 1 1 calc R U . . .
H01C H 0.141032 0.380680 0.095666 0.054 Uiso 1 1 calc R U . . .
C011 C 0.1799(2) -0.0062(2) 0.31057(14) 0.0359(5) Uani 1 1 d . . . . .
H01D H 0.177690 0.058293 0.339479 0.054 Uiso 1 1 calc R U . . .
H01E H 0.159801 -0.059779 0.343514 0.054 Uiso 1 1 calc R U . . .
H01F H 0.124504 0.016506 0.271127 0.054 Uiso 1 1 calc R U . . .
C012 C 0.0552(3) 0.0070(2) 0.09837(15) 0.0436(6) Uani 1 1 d . . . . .
H01G H 0.091787 -0.038450 0.055163 0.065 Uiso 1 1 calc R U . . .
H01H H -0.028452 0.023405 0.098077 0.065 Uiso 1 1 calc R U . . .
H01I H 0.083950 -0.032975 0.144272 0.065 Uiso 1 1 calc R U . . .
C013 C 0.5669(2) -0.1305(2) 0.13703(17) 0.0472(7) Uani 1 1 d . . . . .
H01J H 0.568441 -0.193223 0.169599 0.071 Uiso 1 1 calc R U . . .
H01K H 0.644464 -0.140682 0.115372 0.071 Uiso 1 1 calc R U . . .
H01L H 0.514109 -0.125565 0.096999 0.071 Uiso 1 1 calc R U . . .
C014 C 0.2942(2) 0.53174(19) 0.03735(13) 0.0320(5) Uani 1 1 d . . . . .
H014 H 0.251412 0.559415 -0.005509 0.038 Uiso 1 1 calc R U . . .
C015 C -0.0040(2) 0.2259(2) 0.02220(14) 0.0407(6) Uani 1 1 d . . . . .
H01M H -0.084933 0.238070 0.037199 0.061 Uiso 1 1 calc R U . . .
H01N H 0.013824 0.188554 -0.026035 0.061 Uiso 1 1 calc R U . . .
H01O H 0.009868 0.296814 0.017902 0.061 Uiso 1 1 calc R U . . .
C016 C 0.2440(2) 0.0993(2) 0.05749(14) 0.0430(6) Uani 1 1 d . . . . .
H01P H 0.272094 0.162027 0.062146 0.065 Uiso 1 1 calc R U . . .
H01Q H 0.248933 0.078643 0.004942 0.065 Uiso 1 1 calc R U . . .
H01R H 0.291193 0.036898 0.086458 0.065 Uiso 1 1 calc R U . . .
C017 C 0.5334(2) 0.1112(2) 0.12868(18) 0.0496(7) Uani 1 1 d . . . . .
H01S H 0.490251 0.113628 0.083898 0.074 Uiso 1 1 calc R U . . .
H01T H 0.615067 0.096207 0.114475 0.074 Uiso 1 1 calc R U . . .
H01U H 0.503629 0.182182 0.154163 0.074 Uiso 1 1 calc R U . . .
C018 C 0.3148(2) -0.17428(19) 0.19979(15) 0.0406(6) Uani 1 1 d . . . . .
H01V H 0.261971 -0.211128 0.221457 0.061 Uiso 1 1 calc R U . . .
H01W H 0.390457 -0.228968 0.189115 0.061 Uiso 1 1 calc R U . . .
H01X H 0.284391 -0.136784 0.153447 0.061 Uiso 1 1 calc R U . . .
C019 C 0.4224(2) -0.15437(19) 0.34130(15) 0.0393(6) Uani 1 1 d . . . . .
H01Y H 0.496567 -0.198632 0.318418 0.059 Uiso 1 1 calc R U . . .
HC H 0.384278 -0.203098 0.365815 0.059 Uiso 1 1 calc R U . . .
HD H 0.435081 -0.105033 0.378268 0.059 Uiso 1 1 calc R U . . .
C01A C -0.0901(2) 0.7502(2) 0.18490(17) 0.0544(9) Uani 1 1 d . . . . .
H01Z H -0.118655 0.800251 0.142304 0.065 Uiso 1 1 calc R U . . .
HE H -0.157265 0.737930 0.211879 0.065 Uiso 1 1 calc R U . . .
C01B C 0.5916(2) 0.4242(3) 0.38150(15) 0.0455(7) Uani 1 1 d . . . . .
H01 H 0.650326 0.401299 0.340026 0.055 Uiso 1 1 calc R U . . .
HF H 0.565979 0.505512 0.384529 0.055 Uiso 1 1 calc R U . . .
C01C C 0.5786(2) 0.2114(3) 0.43818(15) 0.0480(7) Uani 1 1 d . . . . .
H2 H 0.518736 0.233755 0.479031 0.058 Uiso 1 1 calc R U . . .
HG H 0.605134 0.130051 0.435177 0.058 Uiso 1 1 calc R U . . .
C01D C 0.6222(2) -0.0183(2) 0.26780(18) 0.0499(7) Uani 1 1 d . . . . .
H3 H 0.594665 0.043613 0.302381 0.075 Uiso 1 1 calc R U . . .
HH H 0.697298 -0.020701 0.245202 0.075 Uiso 1 1 calc R U . . .
HI H 0.629910 -0.087213 0.294978 0.075 Uiso 1 1 calc R U . . .
C01E C -0.0308(2) 0.8032(2) 0.23648(19) 0.0552(8) Uani 1 1 d . . . . .
H4 H -0.087445 0.870874 0.257541 0.066 Uiso 1 1 calc R U . . .
HJ H 0.029600 0.824701 0.207698 0.066 Uiso 1 1 calc R U . . .
C01F C -0.0086(2) 0.6406(2) 0.15583(15) 0.0466(7) Uani 1 1 d . . . . .
H5 H 0.053376 0.653879 0.123523 0.056 Uiso 1 1 calc R U . . .
HK H -0.051410 0.605142 0.125314 0.056 Uiso 1 1 calc R U . . .
C01G C -0.1447(3) 0.3931(2) 0.17536(17) 0.0515(7) Uani 1 1 d . . . . .
H6 H -0.096379 0.439811 0.164982 0.077 Uiso 1 1 calc R U . . .
HL H -0.209909 0.431591 0.208992 0.077 Uiso 1 1 calc R U . . .
HM H -0.173336 0.376707 0.128583 0.077 Uiso 1 1 calc R U . . .
C01H C 0.6440(3) 0.3741(3) 0.45445(17) 0.0641(10) Uani 1 1 d . . . . .
H7 H 0.712197 0.396755 0.462508 0.077 Uiso 1 1 calc R U . . .
HN H 0.587118 0.403071 0.496193 0.077 Uiso 1 1 calc R U . . .
C01I C -0.1491(3) 0.1695(3) 0.22384(19) 0.0565(8) Uani 1 1 d . . . . .
H8 H -0.166646 0.156023 0.173036 0.085 Uiso 1 1 calc R U . . .
HO H -0.220944 0.205135 0.252660 0.085 Uiso 1 1 calc R U . . .
HP H -0.107671 0.099299 0.247607 0.085 Uiso 1 1 calc R U . . .
C01J C 0.6794(2) 0.2502(3) 0.45489(16) 0.0645(10) Uani 1 1 d . . . . .
H9 H 0.708166 0.221696 0.504313 0.077 Uiso 1 1 calc R U . . .
HQ H 0.742756 0.220485 0.417046 0.077 Uiso 1 1 calc R U . . .
Li1 Li 0.2791(3) 0.3916(3) 0.2829(2) 0.0247(7) Uani 1 1 d D . . . .

loop_
_atom_site_aniso_label
_atom_site_aniso_U_11
_atom_site_aniso_U_22
_atom_site_aniso_U_33
_atom_site_aniso_U_23
_atom_site_aniso_U_13
_atom_site_aniso_U_12
Y1 0.02113(10) 0.01645(10) 0.01832(10) 0.00135(7) -0.00145(7) -0.00575(7)
Si1 0.0232(3) 0.0343(3) 0.0301(3) -0.0005(3) -0.0028(3) -0.0112(3)
Si3 0.0299(3) 0.0182(3) 0.0306(3) 0.0022(2) 0.0024(3) -0.0048(2)
Si4 0.0264(3) 0.0242(3) 0.0422(4) -0.0034(3) 0.0071(3) -0.0046(3)
Si2 0.0380(4) 0.0303(3) 0.0202(3) 0.0022(2) -0.0045(3) -0.0142(3)
O2 0.0254(8) 0.0205(7) 0.0207(7) 0.0037(5) 0.0000(6) -0.0093(6)
O1 0.0232(7) 0.0212(7) 0.0167(7) 0.0008(5) -0.0013(6) -0.0071(6)
N2 0.0190(9) 0.0225(9) 0.0240(9) -0.0026(7) 0.0014(7) -0.0068(7)
N1 0.0210(9) 0.0178(8) 0.0262(9) 0.0015(7) 0.0012(7) -0.0067(7)
N3 0.0242(9) 0.0274(9) 0.0232(9) 0.0025(7) -0.0035(7) -0.0109(8)
N4 0.0233(9) 0.0174(8) 0.0286(10) -0.0004(7) 0.0019(7) -0.0023(7)
C00C 0.0193(10) 0.0247(10) 0.0187(10) -0.0003(8) 0.0004(8) -0.0078(8)
C00D 0.0231(11) 0.0224(10) 0.0371(13) -0.0084(9) 0.0036(9) -0.0086(9)
C00E 0.0259(11) 0.0250(11) 0.0225(11) 0.0032(8) -0.0023(9) -0.0033(9)
C00F 0.0242(11) 0.0396(13) 0.0198(10) -0.0016(9) 0.0013(9) -0.0092(10)
C00G 0.0248(11) 0.0217(10) 0.0251(11) -0.0008(8) 0.0056(9) -0.0056(8)
C00H 0.0253(11) 0.0184(10) 0.0213(10) 0.0010(8) 0.0045(8) -0.0049(8)
C00I 0.0195(10) 0.0241(10) 0.0213(10) 0.0006(8) 0.0009(8) -0.0073(8)
C00J 0.0250(11) 0.0239(11) 0.0402(13) -0.0067(9) 0.0064(10) -0.0114(9)
C00K 0.0215(10) 0.0278(11) 0.0235(11) -0.0045(8) 0.0037(8) -0.0063(9)
C00L 0.0186(10) 0.0217(10) 0.0264(11) 0.0012(8) 0.0030(8) -0.0044(8)
C00M 0.0278(12) 0.0354(13) 0.0325(13) -0.0023(10) 0.0014(10) -0.0055(10)
C00N 0.0306(12) 0.0254(11) 0.0228(11) 0.0026(8) 0.0012(9) -0.0059(9)
C00O 0.0218(11) 0.0296(11) 0.0270(11) -0.0011(9) 0.0050(9) -0.0096(9)
C00P 0.0312(12) 0.0255(11) 0.0332(12) -0.0020(9) 0.0100(10) -0.0119(9)
C00Q 0.0195(10) 0.0388(13) 0.0242(11) -0.0050(9) -0.0002(8) -0.0102(9)
C00R 0.0289(12) 0.0341(12) 0.0207(11) 0.0049(9) -0.0040(9) -0.0026(10)
C00S 0.0418(14) 0.0233(11) 0.0306(12) 0.0047(9) 0.0103(10) -0.0079(10)
C00T 0.0222(11) 0.0220(10) 0.0362(12) 0.0096(9) 0.0038(9) -0.0035(9)
C00U 0.0353(13) 0.0488(15) 0.0214(11) -0.0037(10) -0.0002(10) -0.0110(11)
C00V 0.0401(14) 0.0275(12) 0.0260(12) 0.0025(9) -0.0027(10) -0.0005(10)
C00W 0.0631(18) 0.0283(13) 0.0409(15) 0.0077(11) 0.0124(13) -0.0150(12)
C00X 0.0303(12) 0.0332(12) 0.0252(11) 0.0091(9) -0.0004(9) -0.0034(10)
C00Y 0.0256(12) 0.0384(13) 0.0291(12) 0.0029(10) -0.0029(9) -0.0031(10)
C00Z 0.0302(13) 0.0214(11) 0.0596(17) 0.0055(11) 0.0031(12) -0.0018(10)
C010 0.0401(14) 0.0413(14) 0.0283(12) 0.0091(10) -0.0090(10) -0.0152(11)
C011 0.0344(13) 0.0318(12) 0.0396(14) 0.0057(10) 0.0051(11) -0.0096(10)
C012 0.0633(18) 0.0385(14) 0.0350(14) -0.0015(11) -0.0117(13) -0.0235(13)
C013 0.0392(15) 0.0384(15) 0.0582(18) -0.0141(13) 0.0175(13) -0.0064(12)
C014 0.0394(13) 0.0282(11) 0.0236(11) 0.0068(9) 0.0025(10) -0.0054(10)
C015 0.0553(17) 0.0448(15) 0.0265(12) 0.0049(11) -0.0136(12) -0.0209(13)
C016 0.0512(17) 0.0432(15) 0.0300(13) 0.0001(11) 0.0070(12) -0.0101(13)
C017 0.0368(15) 0.0412(15) 0.068(2) 0.0037(13) 0.0200(14) -0.0119(12)
C018 0.0505(16) 0.0239(12) 0.0481(16) -0.0030(11) 0.0012(13) -0.0132(11)
C019 0.0457(15) 0.0243(12) 0.0411(14) 0.0062(10) -0.0020(12) -0.0022(11)
C01A 0.0351(15) 0.0572(18) 0.0528(18) 0.0356(15) 0.0055(13) 0.0066(13)
C01B 0.0325(14) 0.072(2) 0.0398(15) -0.0119(13) -0.0012(11) -0.0279(14)
C01C 0.0312(14) 0.0675(19) 0.0335(14) 0.0119(13) -0.0039(11) -0.0001(13)
C01D 0.0288(14) 0.0457(16) 0.070(2) -0.0058(14) -0.0010(13) -0.0043(12)
C01E 0.0373(15) 0.0313(14) 0.084(2) 0.0242(14) 0.0079(15) 0.0030(12)
C01F 0.0362(14) 0.0590(17) 0.0336(14) 0.0232(12) -0.0012(11) -0.0019(13)
C01G 0.0399(16) 0.0583(18) 0.0453(16) 0.0035(14) -0.0149(13) 0.0010(13)
C01H 0.0395(17) 0.126(3) 0.0371(16) -0.0142(18) -0.0065(13) -0.040(2)
C01I 0.0407(16) 0.071(2) 0.069(2) -0.0230(17) 0.0143(15) -0.0349(16)
C01J 0.0258(14) 0.126(3) 0.0310(15) 0.0096(17) -0.0066(11) -0.0092(17)
Li1 0.0227(18) 0.0251(18) 0.0263(19) 0.0005(14) 0.0019(14) -0.0081(14)

loop_
_atom_type_symbol
_atom_type_description
_atom_type_scat_dispersion_real
_atom_type_scat_dispersion_imag
_atom_type_scat_source
C C 0.0033 0.0016 'International Tables Vol C Tables 4.2.6.8 and 6.1.1.4'
H H 0.0000 0.0000 'International Tables Vol C Tables 4.2.6.8 and 6.1.1.4'
Li Li -0.0003 0.0001 'International Tables Vol C Tables 4.2.6.8 and 6.1.1.4'
N N 0.0061 0.0033 'International Tables Vol C Tables 4.2.6.8 and 6.1.1.4'
O O 0.0106 0.0060 'International Tables Vol C Tables 4.2.6.8 and 6.1.1.4'
Si Si 0.0817 0.0704 'International Tables Vol C Tables 4.2.6.8 and 6.1.1.4'
Y Y -2.7962 3.5667 'International Tables Vol C Tables 4.2.6.8 and 6.1.1.4'

loop_
_geom_angle_atom_site_label_1
_geom_angle_atom_site_label_2
_geom_angle_atom_site_label_3
_geom_angle
_geom_angle_site_symmetry_1
_geom_angle_site_symmetry_3
_geom_angle_publ_flag
Si3 Y1 Si2 86.263(17) . . ?
O2 Y1 Si3 142.56(4) . . ?
O2 Y1 Si2 108.38(4) . . ?
O2 Y1 O1 82.83(5) . . ?
O2 Y1 N3 113.17(6) . . ?
O2 Y1 N4 114.86(6) . . ?
O2 Y1 Li1 41.60(8) . . ?
O1 Y1 Si3 106.64(4) . . ?
O1 Y1 Si2 142.49(4) . . ?
O1 Y1 N3 114.97(6) . . ?
O1 Y1 N4 112.73(6) . . ?
O1 Y1 Li1 41.25(8) . . ?
N3 Y1 Si3 95.82(5) . . ?
N3 Y1 Si2 27.53(5) . . ?
N3 Y1 Li1 122.00(9) . . ?
N4 Y1 Si3 27.84(5) . . ?
N4 Y1 Si2 95.21(5) . . ?
N4 Y1 N3 114.51(7) . . ?
N4 Y1 Li1 123.48(9) . . ?
Li1 Y1 Si3 136.76(7) . . ?
Li1 Y1 Si2 136.95(7) . . ?
N3 Si1 C00M 110.28(10) . . ?
N3 Si1 C01G 113.73(12) . . ?
N3 Si1 C01I 114.10(12) . . ?
C00M Si1 C01G 105.98(12) . . ?
C00M Si1 C01I 106.08(13) . . ?
C01I Si1 C01G 106.05(15) . . ?
N4 Si3 Y1 37.78(6) . . ?
N4 Si3 C011 109.24(10) . . ?
N4 Si3 C018 114.66(11) . . ?
N4 Si3 C019 114.20(11) . . ?
C011 Si3 Y1 71.78(8) . . ?
C018 Si3 Y1 121.32(9) . . ?
C018 Si3 C011 105.12(12) . . ?
C019 Si3 Y1 132.36(9) . . ?
C019 Si3 C011 108.02(12) . . ?
C019 Si3 C018 105.03(12) . . ?
N4 Si4 C013 113.24(11) . . ?
N4 Si4 C017 111.34(11) . . ?
N4 Si4 C01D 112.41(12) . . ?
C013 Si4 C01D 106.18(13) . . ?
C017 Si4 C013 106.08(14) . . ?
C017 Si4 C01D 107.14(14) . . ?
N3 Si2 Y1 37.16(6) . . ?
N3 Si2 C012 114.30(11) . . ?
N3 Si2 C015 113.13(11) . . ?
N3 Si2 C016 109.09(11) . . ?
C012 Si2 Y1 120.26(9) . . ?
C012 Si2 C016 105.35(13) . . ?
C015 Si2 Y1 132.13(9) . . ?
C015 Si2 C012 105.86(12) . . ?
C015 Si2 C016 108.69(12) . . ?
C016 Si2 Y1 72.36(9) . . ?
C00H O2 Y1 163.80(13) . . ?
C00H O2 Li1 103.81(16) . . ?
Li1 O2 Y1 89.64(12) . . ?
C00C O1 Y1 163.09(13) . . ?
C00C O1 Li1 104.03(16) . . ?
Li1 O1 Y1 89.77(12) . . ?
C00J N2 Li1 100.54(16) . . ?
C00O N2 C00J 111.82(17) . . ?
C00O N2 Li1 102.33(16) . . ?
C00Q N2 C00J 111.66(17) . . ?
C00Q N2 C00O 113.65(16) . . ?
C00Q N2 Li1 115.84(16) . . ?
C00D N1 C00L 111.66(17) . . ?
C00D N1 C00T 111.33(16) . . ?
C00D N1 Li1 101.99(16) . . ?
C00L N1 C00T 113.09(16) . . ?
C00L N1 Li1 103.54(15) . . ?
C00T N1 Li1 114.51(17) . . ?
Si1 N3 Y1 124.95(9) . . ?
Si1 N3 Si2 119.70(10) . . ?
Si2 N3 Y1 115.31(9) . . ?
Si3 N4 Y1 114.39(9) . . ?
Si3 N4 Si4 120.61(10) . . ?
Si4 N4 Y1 125.00(9) . . ?
O1 C00C C00E 120.24(18) . . ?
O1 C00C C00I 120.85(18) . . ?
O1 C00C Li1 45.24(11) . . ?
C00E C00C C00I 118.89(19) . . ?
C00E C00C Li1 135.90(17) . . ?
C00I C00C Li1 89.19(15) . . ?
N1 C00D H00A 109.5 . . ?
N1 C00D H00B 109.5 . . ?
N1 C00D C00J 110.74(17) . . ?
N1 C00D Li1 46.65(11) . . ?
H00A C00D H00B 108.1 . . ?
C00J C00D H00A 109.5 . . ?
C00J C00D H00B 109.5 . . ?
C00J C00D Li1 73.75(13) . . ?
Li1 C00D H00A 97.1 . . ?
Li1 C00D H00B 151.1 . . ?
C00C C00E C00V 122.09(19) . . ?
C00R C00E C00C 119.2(2) . . ?
C00R C00E C00V 118.67(19) . . ?
C00K C00F C00U 122.1(2) . . ?
C00R C00F C00K 117.0(2) . . ?
C00R C00F C00U 120.9(2) . . ?
C00H C00G C00O 122.24(18) . . ?
C00P C00G C00H 119.2(2) . . ?
C00P C00G C00O 118.6(2) . . ?
O2 C00H C00G 120.40(18) . . ?
O2 C00H C00N 120.81(19) . . ?
O2 C00H Li1 45.54(11) . . ?
C00G C00H Li1 88.78(15) . . ?
C00N C00H C00G 118.77(19) . . ?
C00N C00H Li1 135.80(17) . . ?
C00C C00I C00L 123.05(18) . . ?
C00K C00I C00C 119.14(19) . . ?
C00K C00I C00L 117.81(18) . . ?
N2 C00J C00D 109.77(17) . . ?
N2 C00J H00C 109.7 . . ?
N2 C00J H00D 109.7 . . ?
N2 C00J Li1 47.40(12) . . ?
C00D C00J H00C 109.7 . . ?
C00D C00J H00D 109.7 . . ?
C00D C00J Li1 74.26(13) . . ?
H00C C00J H00D 108.2 . . ?
Li1 C00J H00C 94.0 . . ?
Li1 C00J H00D 153.6 . . ?
C00F C00K C00I 122.7(2) . . ?
C00F C00K H00K 118.6 . . ?
C00I C00K H00K 118.6 . . ?
N1 C00L C00I 113.22(16) . . ?
N1 C00L H00E 108.9 . . ?
N1 C00L H00F 108.9 . . ?
C00I C00L H00E 108.9 . . ?
C00I C00L H00F 108.9 . . ?
H00E C00L H00F 107.7 . . ?
Si1 C00M H00G 109.5 . . ?
Si1 C00M H00H 109.5 . . ?
Si1 C00M H00I 109.5 . . ?
H00G C00M H00H 109.5 . . ?
H00G C00M H00I 109.5 . . ?
H00H C00M H00I 109.5 . . ?
C00H C00N C010 121.73(19) . . ?
C014 C00N C00H 119.4(2) . . ?
C014 C00N C010 118.9(2) . . ?
N2 C00O C00G 112.88(17) . . ?
N2 C00O H00J 109.0 . . ?
N2 C00O H00L 109.0 . . ?
C00G C00O H00J 109.0 . . ?
C00G C00O H00L 109.0 . . ?
H00J C00O H00L 107.8 . . ?
C00G C00P H00P 118.6 . . ?
C00S C00P C00G 122.7(2) . . ?
C00S C00P H00P 118.6 . . ?
N2 C00Q H00Q 106.3 . . ?
N2 C00Q C00Y 112.07(17) . . ?
N2 C00Q C01B 115.5(2) . . ?
C00Y C00Q H00Q 106.3 . . ?
C00Y C00Q C01B 109.8(2) . . ?
C01B C00Q H00Q 106.3 . . ?
C00E C00R H00R 118.5 . . ?
C00F C00R C00E 123.0(2) . . ?
C00F C00R H00R 118.5 . . ?
C00P C00S C00W 121.4(2) . . ?
C014 C00S C00P 116.8(2) . . ?
C014 C00S C00W 121.8(2) . . ?
N1 C00T H00T 106.6 . . ?
N1 C00T C00X 111.72(17) . . ?
N1 C00T C00Z 115.3(2) . . ?
C00X C00T H00T 106.6 . . ?
C00X C00T C00Z 109.63(19) . . ?
C00Z C00T H00T 106.6 . . ?
C00F C00U H00M 109.5 . . ?
C00F C00U H00N 109.5 . . ?
C00F C00U H00O 109.5 . . ?
H00M C00U H00N 109.5 . . ?
H00M C00U H00O 109.5 . . ?
H00N C00U H00O 109.5 . . ?
C00E C00V H00S 109.5 . . ?
C00E C00V H00U 109.5 . . ?
C00E C00V H00V 109.5 . . ?
H00S C00V H00U 109.5 . . ?
H00S C00V H00V 109.5 . . ?
H00U C00V H00V 109.5 . . ?
C00S C00W H00W 109.5 . . ?
C00S C00W H00X 109.5 . . ?
C00S C00W H00Y 109.5 . . ?
H00W C00W H00X 109.5 . . ?
H00W C00W H00Y 109.5 . . ?
H00X C00W H00Y 109.5 . . ?
C00T C00X H00Z 109.6 . . ?
C00T C00X H 109.6 . . ?
C00T C00X C01F 110.2(2) . . ?
H00Z C00X H 108.1 . . ?
C01F C00X H00Z 109.6 . . ?
C01F C00X H 109.6 . . ?
C00Q C00Y H00 109.5 . . ?
C00Q C00Y HA 109.5 . . ?
C00Q C00Y C01C 110.8(2) . . ?
H00 C00Y HA 108.1 . . ?
C01C C00Y H00 109.5 . . ?
C01C C00Y HA 109.5 . . ?
C00T C00Z H1 109.6 . . ?
C00T C00Z HB 109.6 . . ?
H1 C00Z HB 108.1 . . ?
C01E C00Z C00T 110.3(2) . . ?
C01E C00Z H1 109.6 . . ?
C01E C00Z HB 109.6 . . ?
C00N C010 H01A 109.5 . . ?
C00N C010 H01B 109.5 . . ?
C00N C010 H01C 109.5 . . ?
H01A C010 H01B 109.5 . . ?
H01A C010 H01C 109.5 . . ?
H01B C010 H01C 109.5 . . ?
Si3 C011 H01D 109.5 . . ?
Si3 C011 H01E 109.5 . . ?
Si3 C011 H01F 109.5 . . ?
H01D C011 H01E 109.5 . . ?
H01D C011 H01F 109.5 . . ?
H01E C011 H01F 109.5 . . ?
Si2 C012 H01G 109.5 . . ?
Si2 C012 H01H 109.5 . . ?
Si2 C012 H01I 109.5 . . ?
H01G C012 H01H 109.5 . . ?
H01G C012 H01I 109.5 . . ?
H01H C012 H01I 109.5 . . ?
Si4 C013 H01J 109.5 . . ?
Si4 C013 H01K 109.5 . . ?
Si4 C013 H01L 109.5 . . ?
H01J C013 H01K 109.5 . . ?
H01J C013 H01L 109.5 . . ?
H01K C013 H01L 109.5 . . ?
C00N C014 H014 118.5 . . ?
C00S C014 C00N 123.1(2) . . ?
C00S C014 H014 118.5 . . ?
Si2 C015 H01M 109.5 . . ?
Si2 C015 H01N 109.5 . . ?
Si2 C015 H01O 109.5 . . ?
H01M C015 H01N 109.5 . . ?
H01M C015 H01O 109.5 . . ?
H01N C015 H01O 109.5 . . ?
Si2 C016 H01P 109.5 . . ?
Si2 C016 H01Q 109.5 . . ?
Si2 C016 H01R 109.5 . . ?
H01P C016 H01Q 109.5 . . ?
H01P C016 H01R 109.5 . . ?
H01Q C016 H01R 109.5 . . ?
Si4 C017 H01S 109.5 . . ?
Si4 C017 H01T 109.5 . . ?
Si4 C017 H01U 109.5 . . ?
H01S C017 H01T 109.5 . . ?
H01S C017 H01U 109.5 . . ?
H01T C017 H01U 109.5 . . ?
Si3 C018 H01V 109.5 . . ?
Si3 C018 H01W 109.5 . . ?
Si3 C018 H01X 109.5 . . ?
H01V C018 H01W 109.5 . . ?
H01V C018 H01X 109.5 . . ?
H01W C018 H01X 109.5 . . ?
Si3 C019 H01Y 109.5 . . ?
Si3 C019 HC 109.5 . . ?
Si3 C019 HD 109.5 . . ?
H01Y C019 HC 109.5 . . ?
H01Y C019 HD 109.5 . . ?
HC C019 HD 109.5 . . ?
H01Z C01A HE 108.0 . . ?
C01E C01A H01Z 109.4 . . ?
C01E C01A HE 109.4 . . ?
C01E C01A C01F 111.3(2) . . ?
C01F C01A H01Z 109.4 . . ?
C01F C01A HE 109.4 . . ?
C00Q C01B H01 109.7 . . ?
C00Q C01B HF 109.7 . . ?
H01 C01B HF 108.2 . . ?
C01H C01B C00Q 109.8(2) . . ?
C01H C01B H01 109.7 . . ?
C01H C01B HF 109.7 . . ?
C00Y C01C H2 109.6 . . ?
C00Y C01C HG 109.6 . . ?
H2 C01C HG 108.1 . . ?
C01J C01C C00Y 110.4(2) . . ?
C01J C01C H2 109.6 . . ?
C01J C01C HG 109.6 . . ?
Si4 C01D H3 109.5 . . ?
Si4 C01D HH 109.5 . . ?
Si4 C01D HI 109.5 . . ?
H3 C01D HH 109.5 . . ?
H3 C01D HI 109.5 . . ?
HH C01D HI 109.5 . . ?
C00Z C01E H4 109.2 . . ?
C00Z C01E HJ 109.2 . . ?
C01A C01E C00Z 111.9(2) . . ?
C01A C01E H4 109.2 . . ?
C01A C01E HJ 109.2 . . ?
H4 C01E HJ 107.9 . . ?
C00X C01F H5 109.4 . . ?
C00X C01F HK 109.4 . . ?
C01A C01F C00X 111.2(2) . . ?
C01A C01F H5 109.4 . . ?
C01A C01F HK 109.4 . . ?
H5 C01F HK 108.0 . . ?
Si1 C01G H6 109.5 . . ?
Si1 C01G HL 109.5 . . ?
Si1 C01G HM 109.5 . . ?
H6 C01G HL 109.5 . . ?
H6 C01G HM 109.5 . . ?
HL C01G HM 109.5 . . ?
C01B C01H H7 109.1 . . ?
C01B C01H HN 109.1 . . ?
H7 C01H HN 107.9 . . ?
C01J C01H C01B 112.3(3) . . ?
C01J C01H H7 109.1 . . ?
C01J C01H HN 109.1 . . ?
Si1 C01I H8 109.5 . . ?
Si1 C01I HO 109.5 . . ?
Si1 C01I HP 109.5 . . ?
H8 C01I HO 109.5 . . ?
H8 C01I HP 109.5 . . ?
HO C01I HP 109.5 . . ?
C01C C01J H9 109.4 . . ?
C01C C01J HQ 109.4 . . ?
C01H C01J C01C 111.0(2) . . ?
C01H C01J H9 109.4 . . ?
C01H C01J HQ 109.4 . . ?
H9 C01J HQ 108.0 . . ?
O2 Li1 Y1 48.75(9) . . ?
O2 Li1 N2 104.97(17) . . ?
O2 Li1 N1 133.8(2) . . ?
O2 Li1 C00C 127.69(17) . . ?
O2 Li1 C00D 142.57(18) . . ?
O2 Li1 C00H 30.65(8) . . ?
O2 Li1 C00J 117.48(16) . . ?
O1 Li1 Y1 48.98(9) . . ?
O1 Li1 O2 97.71(17) . . ?
O1 Li1 N2 130.2(2) . . ?
O1 Li1 N1 105.38(17) . . ?
O1 Li1 C00C 30.72(8) . . ?
O1 Li1 C00D 118.58(17) . . ?
O1 Li1 C00H 128.05(18) . . ?
O1 Li1 C00J 142.66(19) . . ?
N2 Li1 Y1 134.49(16) . . ?
N2 Li1 C00C 108.16(16) . . ?
N2 Li1 C00D 59.22(11) . . ?
N2 Li1 C00H 85.43(14) . . ?
N2 Li1 C00J 32.06(8) . . ?
N1 Li1 Y1 135.64(16) . . ?
N1 Li1 N2 89.83(15) . . ?
N1 Li1 C00C 85.62(14) . . ?
N1 Li1 C00D 31.36(8) . . ?
N1 Li1 C00H 111.83(16) . . ?
N1 Li1 C00J 59.43(11) . . ?
C00C Li1 Y1 79.37(10) . . ?
C00C Li1 C00D 89.57(13) . . ?
C00C Li1 C00H 158.35(16) . . ?
C00C Li1 C00J 112.11(14) . . ?
C00D Li1 Y1 164.59(15) . . ?
C00H Li1 Y1 79.12(10) . . ?
C00H Li1 C00D 112.03(14) . . ?
C00H Li1 C00J 88.45(12) . . ?
C00J Li1 Y1 163.42(15) . . ?
C00J Li1 C00D 31.99(7) . . ?

loop_
_geom_bond_atom_site_label_1
_geom_bond_atom_site_label_2
_geom_bond_distance
_geom_bond_site_symmetry_2
_geom_bond_publ_flag
Y1 Si3 3.3416(6) . ?
Y1 Si2 3.3639(7) . ?
Y1 O2 2.1606(14) . ?
Y1 O1 2.1680(14) . ?
Y1 N3 2.2476(18) . ?
Y1 N4 2.2475(17) . ?
Y1 Li1 2.874(3) . ?
Si1 N3 1.7169(19) . ?
Si1 C00M 1.869(2) . ?
Si1 C01G 1.878(3) . ?
Si1 C01I 1.875(3) . ?
Si3 N4 1.7133(18) . ?
Si3 C011 1.884(2) . ?
Si3 C018 1.877(3) . ?
Si3 C019 1.875(3) . ?
Si4 N4 1.7216(19) . ?
Si4 C013 1.877(3) . ?
Si4 C017 1.874(3) . ?
Si4 C01D 1.877(3) . ?
Si2 N3 1.7201(19) . ?
Si2 C012 1.871(3) . ?
Si2 C015 1.868(3) . ?
Si2 C016 1.879(3) . ?
O2 C00H 1.363(2) . ?
O2 Li1 1.908(4) . ?
O1 C00C 1.363(2) . ?
O1 Li1 1.895(4) . ?
N2 C00J 1.494(3) . ?
N2 C00O 1.485(3) . ?
N2 C00Q 1.483(3) . ?
N2 Li1 2.072(4) . ?
N1 C00D 1.476(3) . ?
N1 C00L 1.484(3) . ?
N1 C00T 1.489(3) . ?
N1 Li1 2.062(4) . ?
C00C C00E 1.406(3) . ?
C00C C00I 1.413(3) . ?
C00C Li1 2.588(4) . ?
C00D H00A 0.9900 . ?
C00D H00B 0.9900 . ?
C00D C00J 1.527(3) . ?
C00D Li1 2.774(4) . ?
C00E C00R 1.393(3) . ?
C00E C00V 1.505(3) . ?
C00F C00K 1.387(3) . ?
C00F C00R 1.383(3) . ?
C00F C00U 1.508(3) . ?
C00G C00H 1.412(3) . ?
C00G C00O 1.511(3) . ?
C00G C00P 1.393(3) . ?
C00H C00N 1.400(3) . ?
C00H Li1 2.596(4) . ?
C00I C00K 1.395(3) . ?
C00I C00L 1.514(3) . ?
C00J H00C 0.9900 . ?
C00J H00D 0.9900 . ?
C00J Li1 2.767(4) . ?
C00K H00K 0.9500 . ?
C00L H00E 0.9900 . ?
C00L H00F 0.9900 . ?
C00M H00G 0.9800 . ?
C00M H00H 0.9800 . ?
C00M H00I 0.9800 . ?
C00N C010 1.503(3) . ?
C00N C014 1.390(3) . ?
C00O H00J 0.9900 . ?
C00O H00L 0.9900 . ?
C00P H00P 0.9500 . ?
C00P C00S 1.385(3) . ?
C00Q H00Q 1.0000 . ?
C00Q C00Y 1.521(3) . ?
C00Q C01B 1.532(3) . ?
C00R H00R 0.9500 . ?
C00S C00W 1.513(3) . ?
C00S C014 1.382(4) . ?
C00T H00T 1.0000 . ?
C00T C00X 1.524(3) . ?
C00T C00Z 1.533(3) . ?
C00U H00M 0.9800 . ?
C00U H00N 0.9800 . ?
C00U H00O 0.9800 . ?
C00V H00S 0.9800 . ?
C00V H00U 0.9800 . ?
C00V H00V 0.9800 . ?
C00W H00W 0.9800 . ?
C00W H00X 0.9800 . ?
C00W H00Y 0.9800 . ?
C00X H00Z 0.9900 . ?
C00X H 0.9900 . ?
C00X C01F 1.525(3) . ?
C00Y H00 0.9900 . ?
C00Y HA 0.9900 . ?
C00Y C01C 1.531(3) . ?
C00Z H1 0.9900 . ?
C00Z HB 0.9900 . ?
C00Z C01E 1.525(4) . ?
C010 H01A 0.9800 . ?
C010 H01B 0.9800 . ?
C010 H01C 0.9800 . ?
C011 H01D 0.9800 . ?
C011 H01E 0.9800 . ?
C011 H01F 0.9800 . ?
C012 H01G 0.9800 . ?
C012 H01H 0.9800 . ?
C012 H01I 0.9800 . ?
C013 H01J 0.9800 . ?
C013 H01K 0.9800 . ?
C013 H01L 0.9800 . ?
C014 H014 0.9500 . ?
C015 H01M 0.9800 . ?
C015 H01N 0.9800 . ?
C015 H01O 0.9800 . ?
C016 H01P 0.9800 . ?
C016 H01Q 0.9800 . ?
C016 H01R 0.9800 . ?
C017 H01S 0.9800 . ?
C017 H01T 0.9800 . ?
C017 H01U 0.9800 . ?
C018 H01V 0.9800 . ?
C018 H01W 0.9800 . ?
C018 H01X 0.9800 . ?
C019 H01Y 0.9800 . ?
C019 HC 0.9800 . ?
C019 HD 0.9800 . ?
C01A H01Z 0.9900 . ?
C01A HE 0.9900 . ?
C01A C01E 1.508(5) . ?
C01A C01F 1.525(4) . ?
C01B H01 0.9900 . ?
C01B HF 0.9900 . ?
C01B C01H 1.524(4) . ?
C01C H2 0.9900 . ?
C01C HG 0.9900 . ?
C01C C01J 1.522(4) . ?
C01D H3 0.9800 . ?
C01D HH 0.9800 . ?
C01D HI 0.9800 . ?
C01E H4 0.9900 . ?
C01E HJ 0.9900 . ?
C01F H5 0.9900 . ?
C01F HK 0.9900 . ?
C01G H6 0.9800 . ?
C01G HL 0.9800 . ?
C01G HM 0.9800 . ?
C01H H7 0.9900 . ?
C01H HN 0.9900 . ?
C01H C01J 1.507(5) . ?
C01I H8 0.9800 . ?
C01I HO 0.9800 . ?
C01I HP 0.9800 . ?
C01J H9 0.9900 . ?
C01J HQ 0.9900 . ?

loop_
_geom_torsion_atom_site_label_1
_geom_torsion_atom_site_label_2
_geom_torsion_atom_site_label_3
_geom_torsion_atom_site_label_4
_geom_torsion
_geom_torsion_site_symmetry_1
_geom_torsion_site_symmetry_2
_geom_torsion_site_symmetry_3
_geom_torsion_site_symmetry_4
_geom_torsion_publ_flag
Y1 Si3 N4 Si4 -179.18(19) . . . . ?
Y1 Si2 N3 Si1 -177.71(18) . . . . ?
Y1 O2 C00H C00G -162.2(4) . . . . ?
Y1 O2 C00H C00N 19.6(6) . . . . ?
Y1 O2 C00H Li1 145.4(5) . . . . ?
Y1 O1 C00C C00E 17.6(6) . . . . ?
Y1 O1 C00C C00I -164.1(3) . . . . ?
Y1 O1 C00C Li1 143.9(5) . . . . ?
Y1 O1 Li1 O2 -1.63(14) . . . . ?
Y1 O1 Li1 N2 -118.7(2) . . . . ?
Y1 O1 Li1 N1 138.04(15) . . . . ?
Y1 O1 Li1 C00C -170.14(14) . . . . ?
Y1 O1 Li1 C00D 168.86(16) . . . . ?
Y1 O1 Li1 C00H 3.2(2) . . . . ?
Y1 O1 Li1 C00J -162.6(3) . . . . ?
O2 C00H C00N C010 -3.8(3) . . . . ?
O2 C00H C00N C014 176.12(19) . . . . ?
O1 C00C C00E C00R 176.31(19) . . . . ?
O1 C00C C00E C00V -3.3(3) . . . . ?
O1 C00C C00I C00K -176.98(18) . . . . ?
O1 C00C C00I C00L 2.6(3) . . . . ?
N2 C00Q C00Y C01C -171.33(19) . . . . ?
N2 C00Q C01B C01H 174.6(2) . . . . ?
N1 C00D C00J N2 -60.9(2) . . . . ?
N1 C00D C00J Li1 -28.97(16) . . . . ?
N1 C00T C00X C01F -171.90(18) . . . . ?
N1 C00T C00Z C01E 174.7(2) . . . . ?
C00C O1 Li1 Y1 170.14(14) . . . . ?
C00C O1 Li1 O2 168.51(15) . . . . ?
C00C O1 Li1 N2 51.4(3) . . . . ?
C00C O1 Li1 N1 -51.8(2) . . . . ?
C00C O1 Li1 C00D -21.0(2) . . . . ?
C00C O1 Li1 C00H 173.35(19) . . . . ?
C00C O1 Li1 C00J 7.6(3) . . . . ?
C00C C00E C00R C00F 0.9(4) . . . . ?
C00C C00I C00K C00F 0.5(3) . . . . ?
C00C C00I C00L N1 -65.1(3) . . . . ?
C00D N1 C00L C00I -63.9(2) . . . . ?
C00D N1 C00T C00X 165.02(17) . . . . ?
C00D N1 C00T C00Z -69.0(2) . . . . ?
C00E C00C C00I C00K 1.4(3) . . . . ?
C00E C00C C00I C00L -178.97(19) . . . . ?
C00G C00H C00N C010 178.0(2) . . . . ?
C00G C00H C00N C014 -2.1(3) . . . . ?
C00G C00P C00S C00W 178.0(2) . . . . ?
C00G C00P C00S C014 -1.7(3) . . . . ?
C00H C00G C00O N2 -68.5(3) . . . . ?
C00H C00G C00P C00S 0.5(3) . . . . ?
C00H C00N C014 C00S 0.9(3) . . . . ?
C00I C00C C00E C00R -2.1(3) . . . . ?
C00I C00C C00E C00V 178.3(2) . . . . ?
C00J N2 C00O C00G -59.0(2) . . . . ?
C00J N2 C00Q C00Y 170.41(18) . . . . ?
C00J N2 C00Q C01B -62.8(2) . . . . ?
C00K C00F C00R C00E 1.0(3) . . . . ?
C00K C00I C00L N1 114.6(2) . . . . ?
C00L N1 C00D C00J 149.73(18) . . . . ?
C00L N1 C00D Li1 109.99(19) . . . . ?
C00L N1 C00T C00X -68.3(2) . . . . ?
C00L N1 C00T C00Z 57.7(2) . . . . ?
C00L C00I C00K C00F -179.1(2) . . . . ?
C00M Si1 N3 Y1 -10.54(15) . . . . ?
C00M Si1 N3 Si2 166.92(12) . . . . ?
C00O N2 C00J C00D 151.76(18) . . . . ?
C00O N2 C00J Li1 107.97(19) . . . . ?
C00O N2 C00Q C00Y -62.0(2) . . . . ?
C00O N2 C00Q C01B 64.8(2) . . . . ?
C00O C00G C00H O2 3.5(3) . . . . ?
C00O C00G C00H C00N -178.30(19) . . . . ?
C00O C00G C00H Li1 38.0(2) . . . . ?
C00O C00G C00P C00S -179.8(2) . . . . ?
C00P C00G C00H O2 -176.75(18) . . . . ?
C00P C00G C00H C00N 1.4(3) . . . . ?
C00P C00G C00H Li1 -142.31(19) . . . . ?
C00P C00G C00O N2 111.7(2) . . . . ?
C00P C00S C014 C00N 1.0(3) . . . . ?
C00Q N2 C00J C00D -79.6(2) . . . . ?
C00Q N2 C00J Li1 -123.4(2) . . . . ?
C00Q N2 C00O C00G 173.45(17) . . . . ?
C00Q C00Y C01C C01J -57.6(3) . . . . ?
C00Q C01B C01H C01J 56.5(3) . . . . ?
C00R C00F C00K C00I -1.7(3) . . . . ?
C00T N1 C00D C00J -82.8(2) . . . . ?
C00T N1 C00D Li1 -122.6(2) . . . . ?
C00T N1 C00L C00I 169.60(17) . . . . ?
C00T C00X C01F C01A -57.4(3) . . . . ?
C00T C00Z C01E C01A 56.3(3) . . . . ?
C00U C00F C00K C00I 177.3(2) . . . . ?
C00U C00F C00R C00E -178.0(2) . . . . ?
C00V C00E C00R C00F -179.5(2) . . . . ?
C00W C00S C014 C00N -178.6(2) . . . . ?
C00X C00T C00Z C01E -58.3(3) . . . . ?
C00Y C00Q C01B C01H -57.5(3) . . . . ?
C00Y C01C C01J C01H 55.2(3) . . . . ?
C00Z C00T C00X C01F 59.1(2) . . . . ?
C010 C00N C014 C00S -179.2(2) . . . . ?
C011 Si3 N4 Y1 -7.70(14) . . . . ?
C011 Si3 N4 Si4 173.13(13) . . . . ?
C012 Si2 N3 Y1 108.64(13) . . . . ?
C012 Si2 N3 Si1 -69.07(16) . . . . ?
C013 Si4 N4 Y1 -135.93(14) . . . . ?
C013 Si4 N4 Si3 43.15(17) . . . . ?
C015 Si2 N3 Y1 -130.09(12) . . . . ?
C015 Si2 N3 Si1 52.20(16) . . . . ?
C016 Si2 N3 Y1 -8.99(14) . . . . ?
C016 Si2 N3 Si1 173.31(12) . . . . ?
C017 Si4 N4 Y1 -16.50(17) . . . . ?
C017 Si4 N4 Si3 162.58(14) . . . . ?
C018 Si3 N4 Y1 109.96(12) . . . . ?
C018 Si3 N4 Si4 -69.22(16) . . . . ?
C019 Si3 N4 Y1 -128.76(11) . . . . ?
C019 Si3 N4 Si4 52.06(16) . . . . ?
C01B C00Q C00Y C01C 58.9(3) . . . . ?
C01B C01H C01J C01C -55.5(3) . . . . ?
C01D Si4 N4 Y1 103.73(14) . . . . ?
C01D Si4 N4 Si3 -77.19(16) . . . . ?
C01E C01A C01F C00X 54.8(3) . . . . ?
C01F C01A C01E C00Z -54.3(3) . . . . ?
C01G Si1 N3 Y1 108.35(14) . . . . ?
C01G Si1 N3 Si2 -74.18(16) . . . . ?
C01I Si1 N3 Y1 -129.81(15) . . . . ?
C01I Si1 N3 Si2 47.66(18) . . . . ?
Li1 O2 C00H C00G 52.4(2) . . . . ?
Li1 O2 C00H C00N -125.8(2) . . . . ?
Li1 O1 C00C C00E -126.3(2) . . . . ?
Li1 O1 C00C C00I 52.0(2) . . . . ?
Li1 N2 C00J C00D 43.8(2) . . . . ?
Li1 N2 C00O C00G 47.8(2) . . . . ?
Li1 N2 C00Q C00Y 56.1(2) . . . . ?
Li1 N2 C00Q C01B -177.08(19) . . . . ?
Li1 N1 C00D C00J 39.7(2) . . . . ?
Li1 N1 C00L C00I 45.1(2) . . . . ?
Li1 N1 C00T C00X 50.0(2) . . . . ?
Li1 N1 C00T C00Z 175.99(19) . . . . ?
Li1 C00C C00E C00R 121.0(2) . . . . ?
Li1 C00C C00E C00V -58.6(3) . . . . ?
Li1 C00C C00I C00K -142.94(19) . . . . ?
Li1 C00C C00I C00L 36.7(2) . . . . ?
Li1 C00D C00J N2 -31.96(16) . . . . ?
Li1 C00H C00N C010 -60.0(3) . . . . ?
Li1 C00H C00N C014 119.9(2) . . . . ?

loop_
_smtbx_masks_void_nr
_smtbx_masks_void_average_x
_smtbx_masks_void_average_y
_smtbx_masks_void_average_z
_smtbx_masks_void_volume
_smtbx_masks_void_count_electrons
_smtbx_masks_void_content
1 0.000 0.000 0.500 217.1 89.6 '50 toluene'
2 0.167 0.764 0.094 7.3 0.0 ?
3 0.217 0.882 0.950 10.4 0.0 ?
4 0.339 0.376 0.832 40.1 6.0 ?
5 0.661 0.624 0.168 40.1 6.0 ?
6 0.783 0.118 0.050 10.4 0.0 ?
7 0.833 0.236 0.906 7.3 0.0 ?
